data_4327945
loop_
_publ_author_name
'Etienne Baranoff'
'Basile F. E. Curchod'
'Filippo Monti'
'Fr\'ed\'eric Steimer'
'Gianluca Accorsi'
'Ivano Tavernelli'
'Ursula Rothlisberger'
'Rosario Scopelliti'
'Michael Gr\"atzel'
'Md. Khaja Nazeeruddin'

_publ_section_title
;
 Influence of Halogen Atoms on a Homologous Series of Bis-Cyclometalated
 Iridium(III) Complexes
;
_journal_name_full 'Inorganic Chemistry'
_journal_page_first 799
_journal_page_last 811
_journal_paper_doi 10.1021/ic2011474
_journal_volume 51
_journal_year 2012
_chemical_formula_moiety 'C28 H16 F4 Ir N3 O2, C H4 O'
_chemical_formula_sum 'C29 H20 F4 Ir N3 O3'
_chemical_formula_weight 726.68
_chemical_name_systematic
; 
 ? 
;
_space_group_IT_number 15
_symmetry_cell_setting monoclinic
_symmetry_space_group_name_Hall '-C 2yc'
_symmetry_space_group_name_H-M 'C 1 2/c 1'
_atom_sites_solution_hydrogens geom
_atom_sites_solution_primary direct
_atom_sites_solution_secondary difmap
_audit_creation_method SHELXL-97
_cell_angle_alpha 90.00
_cell_angle_beta 92.40(3)
_cell_angle_gamma 90.00
_cell_formula_units_Z 8
_cell_length_a 30.723(6)
_cell_length_b 10.570(2)
_cell_length_c 15.488(3)
_cell_measurement_reflns_used 175
_cell_measurement_temperature 100(2)
_cell_measurement_theta_max 21.768
_cell_measurement_theta_min 3.167
_cell_volume 5025.2(17)
_computing_cell_refinement 'Dirax/lsq (Duisenberg & Schreurs, 1989-2000)'
_computing_data_collection 'Collect (Bruker AXS BV, 1997-2004)'
_computing_data_reduction 'EvalCCD (Duisenberg & Schreurs, 1990-2000)'
_computing_molecular_graphics 'Bruker SHELXTL'
_computing_publication_material 'Bruker SHELXTL'
_computing_structure_refinement 'SHELXL-97 (Sheldrick, 1997)'
_computing_structure_solution 'SHELXS-97 (Sheldrick, 1990)'
_diffrn_ambient_temperature 100(2)
_diffrn_measured_fraction_theta_full 0.997
_diffrn_measured_fraction_theta_max 0.997
_diffrn_measurement_device_type 'Bruker APEX II CCD'
_diffrn_measurement_method 'phi and omega scans'
_diffrn_radiation_monochromator graphite
_diffrn_radiation_source 'fine-focus sealed tube'
_diffrn_radiation_type MoK\a
_diffrn_radiation_wavelength 0.71073
_diffrn_reflns_av_R_equivalents 0.0452
_diffrn_reflns_av_sigmaI/netI 0.0207
_diffrn_reflns_limit_h_max 36
_diffrn_reflns_limit_h_min -36
_diffrn_reflns_limit_k_max 12
_diffrn_reflns_limit_k_min -12
_diffrn_reflns_limit_l_max 18
_diffrn_reflns_limit_l_min -18
_diffrn_reflns_number 47584
_diffrn_reflns_theta_full 25.02
_diffrn_reflns_theta_max 25.02
_diffrn_reflns_theta_min 3.31
_exptl_absorpt_coefficient_mu 5.382
_exptl_absorpt_correction_T_max 1.0000
_exptl_absorpt_correction_T_min 0.4597
_exptl_absorpt_correction_type multi-scan
_exptl_absorpt_process_details 'SADABS, V2.10, Bruker AXS, 2000'
_exptl_crystal_colour yellow
_exptl_crystal_density_diffrn 1.921
_exptl_crystal_description prismatic
_exptl_crystal_F_000 2816
_exptl_crystal_size_max 0.87
_exptl_crystal_size_mid 0.41
_exptl_crystal_size_min 0.22
_refine_diff_density_max 0.890
_refine_diff_density_min -0.783
_refine_diff_density_rms 0.098
_refine_ls_extinction_method none
_refine_ls_goodness_of_fit_ref 1.158
_refine_ls_hydrogen_treatment riding
_refine_ls_matrix_type full
_refine_ls_number_parameters 361
_refine_ls_number_reflns 4445
_refine_ls_number_restraints 0
_refine_ls_restrained_S_all 1.158
_refine_ls_R_factor_all 0.0259
_refine_ls_R_factor_gt 0.0185
_refine_ls_shift/su_max 0.001
_refine_ls_shift/su_mean 0.000
_refine_ls_structure_factor_coef Fsqd
_refine_ls_weighting_details 'calc w=1/[\s^2^(Fo^2^)+(0.0095P)^2^+20.3898P] where P=(Fo^2^+2Fc^2^)/3'
_refine_ls_weighting_scheme calc
_refine_ls_wR_factor_gt 0.0377
_refine_ls_wR_factor_ref 0.0412
_reflns_number_gt 3943
_reflns_number_total 4445
_reflns_threshold_expression >2sigma(I)
_cod_data_source_file ic2011474_si_002.cif
_cod_data_source_block eb1
_cod_original_cell_volume 5025.3(17)
_cod_database_code 4327945

loop_
_symmetry_equiv_pos_as_xyz
'x, y, z'
'-x, y, -z+1/2'
'x+1/2, y+1/2, z'
'-x+1/2, y+1/2, -z+1/2'
'-x, -y, -z'
'x, -y, z-1/2'
'-x+1/2, -y+1/2, -z'
'x+1/2, -y+1/2, z-1/2'

loop_
_atom_site_label
_atom_site_type_symbol
_atom_site_fract_x
_atom_site_fract_y
_atom_site_fract_z
_atom_site_U_iso_or_equiv
_atom_site_adp_type
_atom_site_occupancy
_atom_site_symmetry_multiplicity
_atom_site_calc_flag
_atom_site_refinement_flags
Ir1 Ir 0.122056(4) 0.230792(11) -0.099615(8) 0.00993(4) Uani 1 1 d .
F1 F -0.03273(6) 0.01316(19) -0.12274(17) 0.0339(6) Uani 1 1 d .
F2 F 0.08385(6) -0.27070(17) -0.08497(13) 0.0231(4) Uani 1 1 d .
F3 F 0.06297(7) 0.3246(2) 0.22054(13) 0.0270(5) Uani 1 1 d .
F4 F 0.19861(7) 0.1227(2) 0.20386(13) 0.0321(5) Uani 1 1 d .
O1 O 0.15577(7) 0.4070(2) -0.11890(14) 0.0156(5) Uani 1 1 d .
O2 O 0.18379(8) 0.5304(2) -0.22063(17) 0.0282(6) Uani 1 1 d .
N1 N 0.06169(8) 0.3117(2) -0.11617(17) 0.0118(6) Uani 1 1 d .
N2 N 0.18177(8) 0.1492(3) -0.07202(18) 0.0144(6) Uani 1 1 d .
N3 N 0.12960(8) 0.2333(3) -0.23601(17) 0.0145(6) Uani 1 1 d .
C1 C 0.05510(11) 0.4375(3) -0.1244(2) 0.0161(7) Uani 1 1 d .
H1 H 0.0796 0.4923 -0.1239 0.019 Uiso 1 1 calc R
C2 C 0.01382(11) 0.4891(3) -0.1334(2) 0.0212(8) Uani 1 1 d .
H2 H 0.0101 0.5778 -0.1402 0.025 Uiso 1 1 calc R
C3 C -0.02215(12) 0.4093(3) -0.1325(3) 0.0248(8) Uani 1 1 d .
H3 H -0.0508 0.4428 -0.1373 0.030 Uiso 1 1 calc R
C4 C -0.01550(11) 0.2800(3) -0.1244(2) 0.0220(8) Uani 1 1 d .
H4 H -0.0398 0.2245 -0.1243 0.026 Uiso 1 1 calc R
C5 C 0.02664(10) 0.2309(3) -0.1165(2) 0.0146(7) Uani 1 1 d .
C6 C 0.03943(11) 0.0977(3) -0.1077(2) 0.0152(7) Uani 1 1 d .
C7 C 0.08550(10) 0.0741(3) -0.0970(2) 0.0116(7) Uani 1 1 d .
C8 C 0.09973(11) -0.0516(3) -0.0897(2) 0.0144(7) Uani 1 1 d .
H8 H 0.1299 -0.0700 -0.0827 0.017 Uiso 1 1 calc R
C9 C 0.06956(11) -0.1483(3) -0.0927(2) 0.0181(7) Uani 1 1 d .
C10 C 0.02482(11) -0.1296(3) -0.1033(2) 0.0214(8) Uani 1 1 d .
H10 H 0.0048 -0.1983 -0.1052 0.026 Uiso 1 1 calc R
C11 C 0.01118(11) -0.0060(3) -0.1107(2) 0.0204(8) Uani 1 1 d .
C12 C 0.12231(10) 0.2353(3) 0.0301(2) 0.0117(6) Uani 1 1 d .
C13 C 0.16045(10) 0.1807(3) 0.0722(2) 0.0139(7) Uani 1 1 d .
C14 C 0.16297(10) 0.1764(3) 0.1619(2) 0.0172(7) Uani 1 1 d .
C15 C 0.13123(11) 0.2233(3) 0.2143(2) 0.0175(7) Uani 1 1 d .
H15 H 0.1339 0.2191 0.2756 0.021 Uiso 1 1 calc R
C16 C 0.09530(11) 0.2767(3) 0.1712(2) 0.0173(7) Uani 1 1 d .
C17 C 0.08988(10) 0.2840(3) 0.0826(2) 0.0142(7) Uani 1 1 d .
H17 H 0.0644 0.3217 0.0571 0.017 Uiso 1 1 calc R
C18 C 0.19396(11) 0.1364(3) 0.0139(2) 0.0159(7) Uani 1 1 d .
C19 C 0.23552(11) 0.0903(4) 0.0378(2) 0.0227(8) Uani 1 1 d .
H19 H 0.2437 0.0795 0.0972 0.027 Uiso 1 1 calc R
C20 C 0.26472(12) 0.0605(4) -0.0251(2) 0.0273(9) Uani 1 1 d .
H20 H 0.2931 0.0310 -0.0091 0.033 Uiso 1 1 calc R
C21 C 0.25192(12) 0.0741(4) -0.1119(2) 0.0276(9) Uani 1 1 d .
H21 H 0.2713 0.0540 -0.1561 0.033 Uiso 1 1 calc R
C22 C 0.21028(11) 0.1177(3) -0.1324(2) 0.0206(8) Uani 1 1 d .
H22 H 0.2014 0.1259 -0.1916 0.025 Uiso 1 1 calc R
C23 C 0.11858(10) 0.1393(3) -0.2924(2) 0.0183(7) Uani 1 1 d .
H23 H 0.1047 0.0657 -0.2716 0.022 Uiso 1 1 calc R
C24 C 0.12692(11) 0.1473(4) -0.3794(2) 0.0260(9) Uani 1 1 d .
H24 H 0.1197 0.0790 -0.4172 0.031 Uiso 1 1 calc R
C25 C 0.14596(12) 0.2559(4) -0.4111(2) 0.0328(10) Uani 1 1 d .
H25 H 0.1516 0.2638 -0.4707 0.039 Uiso 1 1 calc R
C26 C 0.15666(12) 0.3535(4) -0.3530(2) 0.0297(9) Uani 1 1 d .
H26 H 0.1689 0.4299 -0.3733 0.036 Uiso 1 1 calc R
C27 C 0.14927(10) 0.3385(3) -0.2657(2) 0.0191(8) Uani 1 1 d .
C28 C 0.16414(11) 0.4340(3) -0.1972(2) 0.0190(8) Uani 1 1 d .
O3 O 0.19460(9) 0.7221(3) -0.09665(18) 0.0405(7) Uani 1 1 d .
H3A H 0.1848 0.6662 -0.1308 0.061 Uiso 1 1 calc R
C29 C 0.2375(3) 0.7419(7) -0.1104(6) 0.119(3) Uani 1 1 d .
H29A H 0.2501 0.7970 -0.0650 0.178 Uiso 1 1 calc R
H29B H 0.2405 0.7822 -0.1669 0.178 Uiso 1 1 calc R
H29C H 0.2529 0.6607 -0.1094 0.178 Uiso 1 1 calc R

loop_
_atom_site_aniso_label
_atom_site_aniso_U_11
_atom_site_aniso_U_22
_atom_site_aniso_U_33
_atom_site_aniso_U_23
_atom_site_aniso_U_13
_atom_site_aniso_U_12
Ir1 0.00868(7) 0.01428(7) 0.00686(7) 0.00084(5) 0.00086(4) 0.00087(5)
F1 0.0130(11) 0.0209(11) 0.0675(18) -0.0003(11) -0.0041(10) -0.0019(8)
F2 0.0288(11) 0.0118(9) 0.0282(12) 0.0010(8) -0.0040(9) 0.0039(8)
F3 0.0284(12) 0.0392(13) 0.0142(11) -0.0009(9) 0.0087(9) 0.0145(10)
F4 0.0244(12) 0.0583(15) 0.0135(11) 0.0056(10) -0.0005(9) 0.0167(10)
O1 0.0134(12) 0.0204(12) 0.0131(13) 0.0024(9) 0.0002(9) -0.0014(9)
O2 0.0338(15) 0.0277(15) 0.0239(15) 0.0063(11) 0.0108(12) -0.0104(12)
N1 0.0121(13) 0.0148(14) 0.0084(14) -0.0002(10) 0.0006(10) 0.0005(11)
N2 0.0117(14) 0.0200(15) 0.0117(15) 0.0002(11) 0.0014(11) 0.0027(11)
N3 0.0078(13) 0.0243(15) 0.0116(14) 0.0055(12) 0.0014(10) 0.0050(11)
C1 0.0167(18) 0.0146(17) 0.0169(19) 0.0010(13) -0.0004(14) -0.0011(13)
C2 0.0188(19) 0.0149(18) 0.030(2) 0.0014(15) -0.0009(16) 0.0034(14)
C3 0.0143(18) 0.022(2) 0.037(2) -0.0002(16) -0.0010(16) 0.0056(15)
C4 0.0129(17) 0.0174(18) 0.035(2) 0.0000(16) -0.0007(15) -0.0019(14)
C5 0.0130(16) 0.0166(17) 0.0143(17) -0.0017(13) 0.0007(13) 0.0000(13)
C6 0.0156(17) 0.0138(17) 0.0161(18) 0.0000(13) -0.0016(14) 0.0016(13)
C7 0.0150(17) 0.0169(17) 0.0030(15) 0.0000(12) 0.0012(12) 0.0011(13)
C8 0.0151(17) 0.0180(17) 0.0100(17) -0.0006(13) -0.0008(13) 0.0035(13)
C9 0.028(2) 0.0144(17) 0.0119(18) -0.0005(13) 0.0012(14) 0.0052(14)
C10 0.0222(19) 0.0148(18) 0.027(2) -0.0017(14) 0.0011(16) -0.0043(14)
C11 0.0111(17) 0.0224(19) 0.027(2) -0.0020(15) -0.0034(15) 0.0009(14)
C12 0.0146(16) 0.0106(15) 0.0100(16) 0.0025(12) 0.0018(12) -0.0025(12)
C13 0.0119(16) 0.0178(17) 0.0123(17) 0.0002(13) 0.0012(13) 0.0012(13)
C14 0.0138(17) 0.0248(18) 0.0127(18) 0.0043(14) -0.0025(13) 0.0029(14)
C15 0.0212(18) 0.0228(18) 0.0086(16) 0.0028(14) 0.0016(13) -0.0015(14)
C16 0.0206(18) 0.0180(17) 0.0137(17) -0.0018(14) 0.0071(14) 0.0020(14)
C17 0.0145(16) 0.0146(17) 0.0135(17) 0.0003(13) 0.0016(13) 0.0018(13)
C18 0.0167(17) 0.0203(18) 0.0109(17) 0.0017(13) 0.0006(13) 0.0013(14)
C19 0.0183(18) 0.037(2) 0.0132(19) 0.0003(15) -0.0023(15) 0.0084(16)
C20 0.0141(18) 0.048(3) 0.020(2) 0.0019(17) -0.0022(15) 0.0143(17)
C21 0.021(2) 0.044(2) 0.018(2) -0.0024(17) 0.0048(16) 0.0151(17)
C22 0.0187(18) 0.032(2) 0.0114(18) 0.0024(15) 0.0004(14) 0.0068(15)
C23 0.0126(17) 0.028(2) 0.0140(18) -0.0035(14) -0.0018(14) 0.0006(14)
C24 0.0179(19) 0.044(2) 0.016(2) -0.0053(16) -0.0022(15) 0.0014(16)
C25 0.022(2) 0.065(3) 0.0105(18) -0.0004(18) 0.0021(15) -0.0089(19)
C26 0.019(2) 0.054(3) 0.016(2) 0.0083(18) 0.0037(15) -0.0141(18)
C27 0.0109(17) 0.033(2) 0.0132(18) 0.0042(15) 0.0002(13) 0.0005(14)
C28 0.0120(17) 0.026(2) 0.0187(19) 0.0056(15) 0.0001(14) 0.0025(14)
O3 0.0318(16) 0.063(2) 0.0275(16) -0.0055(14) 0.0055(13) -0.0087(15)
C29 0.155(9) 0.085(6) 0.113(7) 0.013(5) -0.032(6) -0.040(5)

loop_
_atom_type_symbol
_atom_type_description
_atom_type_scat_dispersion_real
_atom_type_scat_dispersion_imag
_atom_type_scat_source
C C 0.0033 0.0016 'International Tables Vol C Tables 4.2.6.8 and 6.1.1.4'
H H 0.0000 0.0000 'International Tables Vol C Tables 4.2.6.8 and 6.1.1.4'
N N 0.0061 0.0033 'International Tables Vol C Tables 4.2.6.8 and 6.1.1.4'
O O 0.0106 0.0060 'International Tables Vol C Tables 4.2.6.8 and 6.1.1.4'
F F 0.0171 0.0103 'International Tables Vol C Tables 4.2.6.8 and 6.1.1.4'
Ir Ir -1.4442 7.9887 'International Tables Vol C Tables 4.2.6.8 and 6.1.1.4'

loop_
_geom_angle_atom_site_label_1
_geom_angle_atom_site_label_2
_geom_angle_atom_site_label_3
_geom_angle
C7 Ir1 C12 88.76(12)
C7 Ir1 N1 80.91(11)
C12 Ir1 N1 94.63(12)
C7 Ir1 N2 98.36(12)
C12 Ir1 N2 80.57(12)
N1 Ir1 N2 175.17(10)
C7 Ir1 N3 96.57(12)
C12 Ir1 N3 173.22(11)
N1 Ir1 N3 90.36(10)
N2 Ir1 N3 94.47(10)
C7 Ir1 O1 171.69(10)
C12 Ir1 O1 97.81(11)
N1 Ir1 O1 93.44(9)
N2 Ir1 O1 87.78(9)
N3 Ir1 O1 77.27(10)
C28 O1 Ir1 116.1(2)
C1 N1 C5 119.8(3)
C1 N1 Ir1 123.6(2)
C5 N1 Ir1 116.5(2)
C22 N2 C18 119.2(3)
C22 N2 Ir1 124.0(2)
C18 N2 Ir1 116.6(2)
C27 N3 C23 119.0(3)
C27 N3 Ir1 114.5(2)
C23 N3 Ir1 126.4(2)
N1 C1 C2 122.1(3)
N1 C1 H1 119.0
C2 C1 H1 119.0
C1 C2 C3 119.0(3)
C1 C2 H2 120.5
C3 C2 H2 120.5
C4 C3 C2 119.0(3)
C4 C3 H3 120.5
C2 C3 H3 120.5
C3 C4 C5 120.5(3)
C3 C4 H4 119.8
C5 C4 H4 119.8
N1 C5 C4 119.6(3)
N1 C5 C6 112.9(3)
C4 C5 C6 127.5(3)
C11 C6 C7 118.3(3)
C11 C6 C5 125.9(3)
C7 C6 C5 115.8(3)
C8 C7 C6 118.4(3)
C8 C7 Ir1 127.8(2)
C6 C7 Ir1 113.8(2)
C9 C8 C7 119.5(3)
C9 C8 H8 120.2
C7 C8 H8 120.2
F2 C9 C8 119.0(3)
F2 C9 C10 117.1(3)
C8 C9 C10 123.9(3)
C11 C10 C9 116.1(3)
C11 C10 H10 121.9
C9 C10 H10 121.9
F1 C11 C10 116.6(3)
F1 C11 C6 119.7(3)
C10 C11 C6 123.8(3)
C17 C12 C13 117.8(3)
C17 C12 Ir1 127.8(2)
C13 C12 Ir1 114.4(2)
C14 C13 C12 118.5(3)
C14 C13 C18 126.2(3)
C12 C13 C18 115.2(3)
F4 C14 C15 115.9(3)
F4 C14 C13 119.9(3)
C15 C14 C13 124.2(3)
C16 C15 C14 115.4(3)
C16 C15 H15 122.3
C14 C15 H15 122.3
F3 C16 C17 118.2(3)
F3 C16 C15 117.5(3)
C17 C16 C15 124.3(3)
C16 C17 C12 119.7(3)
C16 C17 H17 120.2
C12 C17 H17 120.2
N2 C18 C19 119.9(3)
N2 C18 C13 113.2(3)
C19 C18 C13 126.9(3)
C20 C19 C18 120.1(3)
C20 C19 H19 119.9
C18 C19 H19 119.9
C19 C20 C21 119.3(3)
C19 C20 H20 120.3
C21 C20 H20 120.3
C22 C21 C20 118.5(3)
C22 C21 H21 120.8
C20 C21 H21 120.8
N2 C22 C21 123.0(3)
N2 C22 H22 118.5
C21 C22 H22 118.5
N3 C23 C24 122.0(3)
N3 C23 H23 119.0
C24 C23 H23 119.0
C23 C24 C25 119.5(3)
C23 C24 H24 120.3
C25 C24 H24 120.3
C24 C25 C26 118.3(3)
C24 C25 H25 120.8
C26 C25 H25 120.8
C27 C26 C25 119.8(4)
C27 C26 H26 120.1
C25 C26 H26 120.1
N3 C27 C26 121.2(3)
N3 C27 C28 115.6(3)
C26 C27 C28 123.1(3)
O2 C28 O1 125.1(3)
O2 C28 C27 118.3(3)
O1 C28 C27 116.5(3)
C29 O3 H3A 109.5
O3 C29 H29A 109.5
O3 C29 H29B 109.5
H29A C29 H29B 109.5
O3 C29 H29C 109.5
H29A C29 H29C 109.5
H29B C29 H29C 109.5

loop_
_geom_bond_atom_site_label_1
_geom_bond_atom_site_label_2
_geom_bond_distance
Ir1 C7 2.002(3)
Ir1 C12 2.010(3)
Ir1 N1 2.049(3)
Ir1 N2 2.056(3)
Ir1 N3 2.135(3)
Ir1 O1 2.158(2)
F1 C11 1.369(4)
F2 C9 1.370(4)
F3 C16 1.375(4)
F4 C14 1.373(4)
O1 C28 1.283(4)
O2 C28 1.246(4)
N1 C1 1.351(4)
N1 C5 1.374(4)
N2 C22 1.349(4)
N2 C18 1.374(4)
N3 C27 1.355(4)
N3 C23 1.356(4)
C1 C2 1.382(5)
C1 H1 0.9500
C2 C3 1.391(5)
C2 H2 0.9500
C3 C4 1.386(5)
C3 H3 0.9500
C4 C5 1.395(5)
C4 H4 0.9500
C5 C6 1.466(5)
C6 C11 1.398(5)
C6 C7 1.440(4)
C7 C8 1.402(4)
C8 C9 1.379(5)
C8 H8 0.9500
C9 C10 1.392(5)
C10 C11 1.375(5)
C10 H10 0.9500
C12 C17 1.409(4)
C12 C13 1.438(4)
C13 C14 1.388(5)
C13 C18 1.474(5)
C14 C15 1.386(5)
C15 C16 1.386(5)
C15 H15 0.9500
C16 C17 1.377(5)
C17 H17 0.9500
C18 C19 1.402(5)
C19 C20 1.388(5)
C19 H19 0.9500
C20 C21 1.393(5)
C20 H20 0.9500
C21 C22 1.384(5)
C21 H21 0.9500
C22 H22 0.9500
C23 C24 1.385(5)
C23 H23 0.9500
C24 C25 1.387(6)
C24 H24 0.9500
C25 C26 1.398(6)
C25 H25 0.9500
C26 C27 1.389(5)
C26 H26 0.9500
C27 C28 1.520(5)
O3 C29 1.361(9)
O3 H3A 0.8400
C29 H29A 0.9800
C29 H29B 0.9800
C29 H29C 0.9800

loop_
_geom_hbond_atom_site_label_D
_geom_hbond_atom_site_label_H
_geom_hbond_atom_site_label_A
_geom_hbond_distance_DH
_geom_hbond_distance_HA
_geom_hbond_distance_DA
_geom_hbond_angle_DHA
O3 H3A O2 0.84 2.00 2.802(4) 159.7

loop_
_geom_torsion_atom_site_label_1
_geom_torsion_atom_site_label_2
_geom_torsion_atom_site_label_3
_geom_torsion_atom_site_label_4
_geom_torsion
C12 Ir1 O1 C28 176.2(2)
N1 Ir1 O1 C28 -88.6(2)
N2 Ir1 O1 C28 96.0(2)
N3 Ir1 O1 C28 1.0(2)
C7 Ir1 N1 C1 179.4(3)
C12 Ir1 N1 C1 91.4(3)
N3 Ir1 N1 C1 -84.0(3)
O1 Ir1 N1 C1 -6.7(3)
C7 Ir1 N1 C5 1.0(2)
C12 Ir1 N1 C5 -87.0(2)
N3 Ir1 N1 C5 97.6(2)
O1 Ir1 N1 C5 174.9(2)
C7 Ir1 N2 C22 97.7(3)
C12 Ir1 N2 C22 -175.0(3)
N3 Ir1 N2 C22 0.3(3)
O1 Ir1 N2 C22 -76.7(3)
C7 Ir1 N2 C18 -87.7(2)
C12 Ir1 N2 C18 -0.3(2)
N3 Ir1 N2 C18 175.0(2)
O1 Ir1 N2 C18 97.9(2)
C7 Ir1 N3 C27 172.6(2)
N1 Ir1 N3 C27 91.7(2)
N2 Ir1 N3 C27 -88.5(2)
O1 Ir1 N3 C27 -1.8(2)
C7 Ir1 N3 C23 -10.6(3)
N1 Ir1 N3 C23 -91.5(3)
N2 Ir1 N3 C23 88.4(3)
O1 Ir1 N3 C23 175.1(3)
C5 N1 C1 C2 -0.1(5)
Ir1 N1 C1 C2 -178.4(3)
N1 C1 C2 C3 1.2(5)
C1 C2 C3 C4 -1.4(6)
C2 C3 C4 C5 0.7(6)
C1 N1 C5 C4 -0.7(5)
Ir1 N1 C5 C4 177.8(3)
C1 N1 C5 C6 179.5(3)
Ir1 N1 C5 C6 -2.1(4)
C3 C4 C5 N1 0.4(5)
C3 C4 C5 C6 -179.8(4)
N1 C5 C6 C11 -176.3(3)
C4 C5 C6 C11 3.9(6)
N1 C5 C6 C7 2.3(4)
C4 C5 C6 C7 -177.5(3)
C11 C6 C7 C8 -0.3(5)
C5 C6 C7 C8 -179.0(3)
C11 C6 C7 Ir1 177.2(3)
C5 C6 C7 Ir1 -1.5(4)
C12 Ir1 C7 C8 -87.6(3)
N1 Ir1 C7 C8 177.5(3)
N2 Ir1 C7 C8 -7.3(3)
N3 Ir1 C7 C8 88.2(3)
C12 Ir1 C7 C6 95.2(2)
N1 Ir1 C7 C6 0.3(2)
N2 Ir1 C7 C6 175.5(2)
N3 Ir1 C7 C6 -89.0(2)
C6 C7 C8 C9 -0.1(5)
Ir1 C7 C8 C9 -177.3(2)
C7 C8 C9 F2 -179.6(3)
C7 C8 C9 C10 0.4(5)
F2 C9 C10 C11 179.9(3)
C8 C9 C10 C11 -0.1(5)
C9 C10 C11 F1 178.8(3)
C9 C10 C11 C6 -0.4(6)
C7 C6 C11 F1 -178.6(3)
C5 C6 C11 F1 -0.1(6)
C7 C6 C11 C10 0.6(6)
C5 C6 C11 C10 179.2(3)
C7 Ir1 C12 C17 -82.2(3)
N1 Ir1 C12 C17 -1.4(3)
N2 Ir1 C12 C17 179.1(3)
O1 Ir1 C12 C17 92.7(3)
C7 Ir1 C12 C13 97.3(2)
N1 Ir1 C12 C13 178.0(2)
N2 Ir1 C12 C13 -1.4(2)
O1 Ir1 C12 C13 -87.9(2)
C17 C12 C13 C14 1.3(5)
Ir1 C12 C13 C14 -178.2(2)
C17 C12 C13 C18 -177.5(3)
Ir1 C12 C13 C18 2.9(4)
C12 C13 C14 F4 178.8(3)
C18 C13 C14 F4 -2.5(5)
C12 C13 C14 C15 -1.0(5)
C18 C13 C14 C15 177.7(3)
F4 C14 C15 C16 -179.7(3)
C13 C14 C15 C16 0.1(5)
C14 C15 C16 F3 -179.9(3)
C14 C15 C16 C17 0.5(5)
F3 C16 C17 C12 -179.7(3)
C15 C16 C17 C12 -0.1(5)
C13 C12 C17 C16 -0.8(5)
Ir1 C12 C17 C16 178.7(2)
C22 N2 C18 C19 -0.4(5)
Ir1 N2 C18 C19 -175.3(3)
C22 N2 C18 C13 176.9(3)
Ir1 N2 C18 C13 2.0(4)
C14 C13 C18 N2 178.1(3)
C12 C13 C18 N2 -3.2(4)
C14 C13 C18 C19 -4.9(6)
C12 C13 C18 C19 173.9(3)
N2 C18 C19 C20 1.5(5)
C13 C18 C19 C20 -175.4(4)
C18 C19 C20 C21 -1.4(6)
C19 C20 C21 C22 0.2(6)
C18 N2 C22 C21 -0.9(5)
Ir1 N2 C22 C21 173.7(3)
C20 C21 C22 N2 0.9(6)
C27 N3 C23 C24 0.2(5)
Ir1 N3 C23 C24 -176.5(2)
N3 C23 C24 C25 -1.9(5)
C23 C24 C25 C26 0.9(5)
C24 C25 C26 C27 1.8(6)
C23 N3 C27 C26 2.6(5)
Ir1 N3 C27 C26 179.7(3)
C23 N3 C27 C28 -174.8(3)
Ir1 N3 C27 C28 2.3(3)
C25 C26 C27 N3 -3.7(5)
C25 C26 C27 C28 173.6(3)
Ir1 O1 C28 O2 -179.0(3)
Ir1 O1 C28 C27 -0.1(3)
N3 C27 C28 O2 177.5(3)
C26 C27 C28 O2 0.2(5)
N3 C27 C28 O1 -1.5(4)
C26 C27 C28 O1 -178.9(3)
